data_4109976
loop_
_publ_author_name
'R. John Errington'
'Sagar S. Petkar'
'Paul S. Middleton'
'William McFarlane'
'William Clegg'
'Robert A. Coxall'
'Ross W. Harrington'

_publ_section_title
;
 Synthesis and Reactivity of the Methoxozirconium Pentatungstate
 (nBu4N)6[{(\m-MeO)ZrW5O18}2]: Insights into Proton-Transfer Reactions,
 Solution Dynamics, and Assembly of {ZrW5O18}2- Building Blocks
;
_journal_name_full 'Journal of the American Chemical Society'
_journal_page_first 12181
_journal_page_last 12196
_journal_paper_doi 10.1021/ja0725495
_journal_volume 129
_journal_year 2007
_chemical_formula_sum 'C54 H113 N3 O19 W5 Zr'
_chemical_formula_weight 2118.94
_chemical_name_systematic
;
 ?
;
_space_group_IT_number 14
_symmetry_cell_setting monoclinic
_symmetry_space_group_name_Hall '-P 2yn'
_symmetry_space_group_name_H-M 'P 1 21/n 1'
_atom_sites_solution_hydrogens geom
_atom_sites_solution_primary direct
_atom_sites_solution_secondary difmap
_audit_creation_method SHELXL-97
_cell_angle_alpha 90.00
_cell_angle_beta 90.018(2)
_cell_angle_gamma 90.00
_cell_formula_units_Z 4
_cell_length_a 16.2557(7)
_cell_length_b 23.8817(11)
_cell_length_c 18.4678(8)
_cell_measurement_reflns_used 22198
_cell_measurement_temperature 160(2)
_cell_measurement_theta_max 28.65
_cell_measurement_theta_min 2.11
_cell_volume 7169.5(5)
_computing_cell_refinement 'local programs'
_computing_data_collection 'Bruker SMART'
_computing_data_reduction 'Bruker SAINT'
_computing_molecular_graphics 'Bruker SHELXTL'
_computing_publication_material 'Bruker SHELXTL and local programs'
_computing_structure_refinement 'Bruker SHELXTL'
_computing_structure_solution 'Bruker SHELXTL'
_diffrn_ambient_temperature 160(2)
_diffrn_measured_fraction_theta_full 0.994
_diffrn_measured_fraction_theta_max 0.898
_diffrn_measurement_device_type 'Bruker SMART 1K CCD diffractometer'
_diffrn_measurement_method '\w rotation with narrow frames'
_diffrn_radiation_monochromator graphite
_diffrn_radiation_source 'sealed tube'
_diffrn_radiation_type MoK\a
_diffrn_radiation_wavelength 0.71073
_diffrn_reflns_av_R_equivalents 0.0473
_diffrn_reflns_av_sigmaI/netI 0.0675
_diffrn_reflns_limit_h_max 21
_diffrn_reflns_limit_h_min -20
_diffrn_reflns_limit_k_max 24
_diffrn_reflns_limit_k_min -31
_diffrn_reflns_limit_l_max 24
_diffrn_reflns_limit_l_min -24
_diffrn_reflns_number 45173
_diffrn_reflns_theta_full 26.00
_diffrn_reflns_theta_max 28.90
_diffrn_reflns_theta_min 1.39
_diffrn_standards_decay_% 0
_diffrn_standards_number 0
_exptl_absorpt_coefficient_mu 8.192
_exptl_absorpt_correction_T_max 0.35
_exptl_absorpt_correction_T_min 0.13
_exptl_absorpt_correction_type multi-scan
_exptl_crystal_colour yello
_exptl_crystal_density_diffrn 1.963
_exptl_crystal_description block
_exptl_crystal_F_000 4080
_exptl_crystal_size_max 0.42
_exptl_crystal_size_mid 0.24
_exptl_crystal_size_min 0.16
_refine_diff_density_max 1.688
_refine_diff_density_min -1.533
_refine_diff_density_rms 0.195
_refine_ls_extinction_coef 0.000044(10)
_refine_ls_extinction_expression Fc^*^=kFc[1+0.001xFc^2^\l^3^/sin(2\q)]^-1/4^
_refine_ls_extinction_method SHELXL
_refine_ls_goodness_of_fit_ref 0.977
_refine_ls_hydrogen_treatment constr
_refine_ls_matrix_type full
_refine_ls_number_parameters 782
_refine_ls_number_reflns 16952
_refine_ls_number_restraints 106
_refine_ls_restrained_S_all 0.976
_refine_ls_R_factor_all 0.0753
_refine_ls_R_factor_gt 0.0408
_refine_ls_shift/su_max 0.004
_refine_ls_shift/su_mean 0.000
_refine_ls_structure_factor_coef Fsqd
_refine_ls_weighting_details 'calc w=1/[\s^2^(Fo^2^)+(0.0476P)^2^+0.0000P] where P=(Fo^2^+2Fc^2^)/3'
_refine_ls_weighting_scheme calc
_refine_ls_wR_factor_gt 0.0901
_refine_ls_wR_factor_ref 0.1012
_reflns_number_gt 11639
_reflns_number_total 16952
_reflns_threshold_expression I>2\s(I)
_cod_data_source_file ja0725495si20070418_010810_4.cif
_cod_data_source_block rje187_anion4
_cod_original_sg_symbol_H-M 'P 21/n'
_cod_database_code 4109976

loop_
_symmetry_equiv_pos_as_xyz
'x, y, z'
'-x+1/2, y+1/2, -z+1/2'
'-x, -y, -z'
'x-1/2, -y-1/2, z-1/2'

loop_
_atom_site_label
_atom_site_type_symbol
_atom_site_fract_x
_atom_site_fract_y
_atom_site_fract_z
_atom_site_U_iso_or_equiv
_atom_site_adp_type
_atom_site_occupancy
_atom_site_symmetry_multiplicity
_atom_site_calc_flag
_atom_site_refinement_flags
_atom_site_disorder_assembly
_atom_site_disorder_group
W1 W 0.19387(3) 0.30919(2) 0.29351(3) 0.03854(17) Uani 0.4278(16) 1 d P A 1
Zr1 Zr 0.19387(3) 0.30919(2) 0.29351(3) 0.03854(17) Uani 0.5722(16) 1 d P A 2
W2 W 0.37172(2) 0.319557(14) 0.379175(17) 0.03120(9) Uani 1 1 d . A .
W3 W 0.26809(2) 0.200507(14) 0.384983(17) 0.03181(9) Uani 1 1 d . A .
W4 W 0.26268(2) 0.196922(13) 0.205796(18) 0.03327(9) Uani 1 1 d . A .
W5 W 0.36712(2) 0.315412(13) 0.199757(17) 0.03060(8) Uani 1 1 d . A .
W6 W 0.44204(2) 0.208245(18) 0.29164(2) 0.03370(14) Uani 0.5722(16) 1 d P A 1
Zr6 Zr 0.44204(2) 0.208245(18) 0.29164(2) 0.03370(14) Uani 0.4278(16) 1 d P A 2
O2 O 0.2646(3) 0.3489(2) 0.3654(3) 0.0401(14) Uani 1 1 d . . .
O3 O 0.1792(3) 0.2501(2) 0.3711(3) 0.0446(15) Uani 1 1 d . . .
O4 O 0.1745(3) 0.2479(2) 0.2209(3) 0.0433(15) Uani 1 1 d . . .
O5 O 0.2619(3) 0.3461(2) 0.2159(3) 0.0381(13) Uani 1 1 d . . .
O6 O 0.4063(4) 0.3572(3) 0.1326(3) 0.0581(18) Uani 1 1 d . . .
O7 O 0.4004(3) 0.3524(2) 0.2875(3) 0.0333(12) Uani 1 1 d . . .
O8 O 0.4129(4) 0.3637(3) 0.4423(3) 0.0540(17) Uani 1 1 d . . .
O9 O 0.3220(3) 0.2605(2) 0.4360(3) 0.0386(13) Uani 1 1 d . . .
O10 O 0.2353(4) 0.1565(3) 0.4513(3) 0.066(2) Uani 1 1 d . . .
O11 O 0.2351(3) 0.1628(2) 0.2977(3) 0.0405(13) Uani 1 1 d . . .
O12 O 0.2255(5) 0.1506(3) 0.1433(3) 0.066(2) Uani 1 1 d . . .
O13 O 0.3139(3) 0.2551(2) 0.1480(3) 0.0404(14) Uani 1 1 d . . .
O14 O 0.4565(3) 0.2649(2) 0.2165(3) 0.0420(14) Uani 1 1 d . . .
O15 O 0.4596(3) 0.2670(2) 0.3623(3) 0.0403(14) Uani 1 1 d . . .
O16 O 0.3760(3) 0.1711(2) 0.3667(3) 0.0421(14) Uani 1 1 d . . .
O17 O 0.3708(4) 0.1674(2) 0.2208(3) 0.0459(15) Uani 1 1 d . . .
O19 O 0.3163(3) 0.25832(18) 0.2922(2) 0.0223(10) Uani 1 1 d . . .
O1 O 0.0941(4) 0.3478(3) 0.2937(4) 0.075(2) Uani 1 1 d . . .
C1 C 0.0199(6) 0.3782(5) 0.3002(7) 0.031(4) Uani 0.4278(16) 1 d PGU A .
C2 C 0.0233(7) 0.4264(5) 0.3423(7) 0.040(4) Uani 0.4278(16) 1 d PGU . .
H2 H 0.0732 0.4366 0.3657 0.048 Uiso 0.4278(16) 1 calc PR A .
C3 C -0.0462(10) 0.4597(4) 0.3502(7) 0.069(6) Uani 0.4278(16) 1 d PGU A .
H3 H -0.0439 0.4926 0.3789 0.083 Uiso 0.4278(16) 1 calc PR . .
C4 C -0.1192(8) 0.4448(7) 0.3160(9) 0.081(7) Uani 0.4278(16) 1 d PGU . .
H4 H -0.1667 0.4676 0.3213 0.097 Uiso 0.4278(16) 1 calc PR A .
C5 C -0.1226(6) 0.3966(8) 0.2739(8) 0.095(9) Uani 0.4278(16) 1 d PGU A .
H5 H -0.1725 0.3864 0.2505 0.114 Uiso 0.4278(16) 1 calc PR . .
C6 C -0.0531(8) 0.3633(6) 0.2660(7) 0.063(6) Uani 0.4278(16) 1 d PGU . .
H6 H -0.0554 0.3303 0.2372 0.075 Uiso 0.4278(16) 1 calc PR A .
O1A O 0.5368(4) 0.1686(3) 0.2916(4) 0.075(2) Uani 1 1 d . . .
C1A C 0.6120(6) 0.1420(5) 0.2902(7) 0.077(5) Uani 0.5722(16) 1 d PGU A .
C2A C 0.6730(9) 0.1827(5) 0.2892(8) 0.090(6) Uani 0.5722(16) 1 d PGU . .
H2A H 0.6585 0.2212 0.2876 0.108 Uiso 0.5722(16) 1 calc PR A .
C3A C 0.7554(7) 0.1671(7) 0.2906(6) 0.094(6) Uani 0.5722(16) 1 d PGU A .
H3A H 0.7971 0.1950 0.2900 0.113 Uiso 0.5722(16) 1 calc PR . .
C4A C 0.7767(6) 0.1108(8) 0.2929(6) 0.111(7) Uani 0.5722(16) 1 d PGU . .
H4A H 0.8330 0.1001 0.2939 0.133 Uiso 0.5722(16) 1 calc PR A .
C5A C 0.7157(9) 0.0700(5) 0.2939(7) 0.100(6) Uani 0.5722(16) 1 d PGU A .
H5A H 0.7303 0.0315 0.2954 0.121 Uiso 0.5722(16) 1 calc PR . .
C6A C 0.6333(8) 0.0856(5) 0.2925(6) 0.068(4) Uani 0.5722(16) 1 d PGU . .
H6A H 0.5916 0.0578 0.2931 0.081 Uiso 0.5722(16) 1 calc PR A .
N1 N 0.5766(5) 0.1941(3) 0.5303(4) 0.060(2) Uani 1 1 d . . .
C111 C 0.6502(6) 0.1621(5) 0.5549(6) 0.077(3) Uani 1 1 d U . .
H11A H 0.6330 0.1359 0.5936 0.093 Uiso 1 1 calc R . .
H11B H 0.6899 0.1887 0.5764 0.093 Uiso 1 1 calc R . .
C112 C 0.6943(7) 0.1286(5) 0.4960(8) 0.093(4) Uani 1 1 d U . .
H11C H 0.6556 0.1006 0.4758 0.112 Uiso 1 1 calc R . .
H11D H 0.7101 0.1543 0.4563 0.112 Uiso 1 1 calc R . .
C113 C 0.7698(9) 0.0989(8) 0.5228(10) 0.138(6) Uani 1 1 d U . .
H11E H 0.8065 0.1271 0.5450 0.166 Uiso 1 1 calc R . .
H11F H 0.7528 0.0728 0.5617 0.166 Uiso 1 1 calc R . .
C114 C 0.8160(9) 0.0683(8) 0.4719(10) 0.165(9) Uani 1 1 d U . .
H11G H 0.8629 0.0506 0.4962 0.248 Uiso 1 1 calc R . .
H11H H 0.8360 0.0936 0.4341 0.248 Uiso 1 1 calc R . .
H11I H 0.7812 0.0393 0.4501 0.248 Uiso 1 1 calc R . .
C121 C 0.6017(6) 0.2358(4) 0.4725(5) 0.063(3) Uani 1 1 d U . .
H12A H 0.5518 0.2559 0.4562 0.075 Uiso 1 1 calc R . .
H12B H 0.6232 0.2146 0.4305 0.075 Uiso 1 1 calc R . .
C122 C 0.6656(6) 0.2789(4) 0.4943(5) 0.059(3) Uani 1 1 d U . .
H12C H 0.6454 0.3012 0.5358 0.071 Uiso 1 1 calc R . .
H12D H 0.7172 0.2601 0.5088 0.071 Uiso 1 1 calc R . .
C123 C 0.6810(7) 0.3168(5) 0.4299(6) 0.074(3) Uani 1 1 d U . .
H12E H 0.7008 0.2943 0.3883 0.088 Uiso 1 1 calc R . .
H12F H 0.6292 0.3355 0.4155 0.088 Uiso 1 1 calc R . .
C124 C 0.7444(7) 0.3598(5) 0.4501(7) 0.090(4) Uani 1 1 d U . .
H12G H 0.7543 0.3846 0.4087 0.135 Uiso 1 1 calc R . .
H12H H 0.7958 0.3409 0.4634 0.135 Uiso 1 1 calc R . .
H12I H 0.7245 0.3818 0.4913 0.135 Uiso 1 1 calc R . .
C131 C 0.5412(7) 0.2245(5) 0.5967(5) 0.077(3) Uani 1 1 d U . .
H13A H 0.5855 0.2472 0.6188 0.092 Uiso 1 1 calc R . .
H13B H 0.5244 0.1961 0.6328 0.092 Uiso 1 1 calc R . .
C132 C 0.4669(8) 0.2631(5) 0.5814(6) 0.084(3) Uani 1 1 d U . .
H13C H 0.4259 0.2415 0.5533 0.100 Uiso 1 1 calc R . .
H13D H 0.4859 0.2943 0.5503 0.100 Uiso 1 1 calc R . .
C133 C 0.4216(11) 0.2893(7) 0.6501(8) 0.136(6) Uani 1 1 d U . .
H13E H 0.3735 0.3115 0.6340 0.164 Uiso 1 1 calc R . .
H13F H 0.4015 0.2589 0.6819 0.164 Uiso 1 1 calc R . .
C134 C 0.4723(13) 0.3213(8) 0.6861(10) 0.183(10) Uani 1 1 d U . .
H13G H 0.4444 0.3365 0.7288 0.274 Uiso 1 1 calc R . .
H13H H 0.4905 0.3522 0.6550 0.274 Uiso 1 1 calc R . .
H13I H 0.5201 0.2993 0.7014 0.274 Uiso 1 1 calc R . .
C141 C 0.5133(6) 0.1567(4) 0.4960(5) 0.056(3) Uani 1 1 d U . .
H14A H 0.4669 0.1802 0.4792 0.067 Uiso 1 1 calc R . .
H14B H 0.5381 0.1389 0.4528 0.067 Uiso 1 1 calc R . .
C142 C 0.4798(7) 0.1118(5) 0.5440(6) 0.071(3) Uani 1 1 d U . .
H14C H 0.4529 0.1291 0.5865 0.085 Uiso 1 1 calc R . .
H14D H 0.5256 0.0881 0.5616 0.085 Uiso 1 1 calc R . .
C143 C 0.4165(7) 0.0748(4) 0.5027(6) 0.073(3) Uani 1 1 d U . .
H14E H 0.3725 0.0991 0.4830 0.087 Uiso 1 1 calc R . .
H14F H 0.4444 0.0565 0.4614 0.087 Uiso 1 1 calc R . .
C144 C 0.3791(7) 0.0315(5) 0.5487(7) 0.095(4) Uani 1 1 d U . .
H14G H 0.3403 0.0093 0.5199 0.143 Uiso 1 1 calc R . .
H14H H 0.3497 0.0494 0.5889 0.143 Uiso 1 1 calc R . .
H14I H 0.4222 0.0070 0.5680 0.143 Uiso 1 1 calc R . .
N2 N 0.3905(4) 0.5154(3) 0.2297(4) 0.0370(16) Uani 1 1 d . . .
C211 C 0.3108(5) 0.4844(3) 0.2123(5) 0.0404(19) Uani 1 1 d U . .
H21A H 0.3067 0.4514 0.2446 0.048 Uiso 1 1 calc R . .
H21B H 0.3141 0.4703 0.1619 0.048 Uiso 1 1 calc R . .
C212 C 0.2323(5) 0.5189(4) 0.2200(5) 0.046(2) Uani 1 1 d U . .
H21C H 0.2234 0.5279 0.2718 0.055 Uiso 1 1 calc R . .
H21D H 0.2388 0.5547 0.1934 0.055 Uiso 1 1 calc R . .
C213 C 0.1590(5) 0.4885(4) 0.1914(6) 0.064(3) Uani 1 1 d U . .
H21E H 0.1690 0.4790 0.1400 0.077 Uiso 1 1 calc R . .
H21F H 0.1531 0.4529 0.2184 0.077 Uiso 1 1 calc R . .
C214 C 0.0803(5) 0.5199(5) 0.1965(6) 0.066(3) Uani 1 1 d U . .
H21G H 0.0358 0.4973 0.1758 0.099 Uiso 1 1 calc R . .
H21H H 0.0851 0.5551 0.1697 0.099 Uiso 1 1 calc R . .
H21I H 0.0682 0.5279 0.2475 0.099 Uiso 1 1 calc R . .
C221 C 0.3887(5) 0.5391(3) 0.3048(5) 0.045(2) Uani 1 1 d U . .
H22A H 0.3411 0.5648 0.3083 0.054 Uiso 1 1 calc R . .
H22B H 0.4390 0.5617 0.3119 0.054 Uiso 1 1 calc R . .
C222 C 0.3829(6) 0.4972(4) 0.3668(5) 0.059(3) Uani 1 1 d U . .
H22C H 0.3358 0.4719 0.3582 0.071 Uiso 1 1 calc R . .
H22D H 0.4336 0.4742 0.3678 0.071 Uiso 1 1 calc R . .
C223 C 0.3723(6) 0.5257(5) 0.4396(5) 0.066(3) Uani 1 1 d U . .
H22E H 0.3204 0.5475 0.4387 0.079 Uiso 1 1 calc R . .
H22F H 0.3664 0.4965 0.4773 0.079 Uiso 1 1 calc R . .
C224 C 0.4399(6) 0.5636(5) 0.4610(6) 0.079(4) Uani 1 1 d U . .
H22G H 0.4272 0.5806 0.5080 0.119 Uiso 1 1 calc R . .
H22H H 0.4462 0.5931 0.4245 0.119 Uiso 1 1 calc R . .
H22I H 0.4912 0.5422 0.4648 0.119 Uiso 1 1 calc R . .
C231 C 0.4592(5) 0.4727(3) 0.2211(5) 0.041(2) Uani 1 1 d U . .
H23A H 0.4501 0.4421 0.2565 0.049 Uiso 1 1 calc R . .
H23B H 0.4554 0.4562 0.1721 0.049 Uiso 1 1 calc R . .
C232 C 0.5459(5) 0.4952(4) 0.2316(6) 0.059(3) Uani 1 1 d U . .
H23C H 0.5493 0.5152 0.2784 0.070 Uiso 1 1 calc R . .
H23D H 0.5588 0.5221 0.1925 0.070 Uiso 1 1 calc R . .
C233 C 0.6089(6) 0.4470(4) 0.2305(6) 0.065(3) Uani 1 1 d U . .
H23E H 0.5999 0.4246 0.1861 0.077 Uiso 1 1 calc R . .
H23F H 0.6647 0.4634 0.2275 0.077 Uiso 1 1 calc R . .
C234 C 0.6063(6) 0.4100(5) 0.2918(6) 0.080(3) Uani 1 1 d U . .
H23G H 0.6471 0.3802 0.2855 0.121 Uiso 1 1 calc R . .
H23H H 0.5513 0.3934 0.2956 0.121 Uiso 1 1 calc R . .
H23I H 0.6186 0.4311 0.3360 0.121 Uiso 1 1 calc R . .
C241 C 0.4020(5) 0.5636(3) 0.1771(5) 0.0396(19) Uani 1 1 d U . .
H24A H 0.3592 0.5921 0.1872 0.047 Uiso 1 1 calc R . .
H24B H 0.4561 0.5812 0.1869 0.047 Uiso 1 1 calc R . .
C242 C 0.3981(6) 0.5486(4) 0.0978(5) 0.049(2) Uani 1 1 d U . .
H24C H 0.3398 0.5457 0.0825 0.059 Uiso 1 1 calc R . .
H24D H 0.4245 0.5118 0.0899 0.059 Uiso 1 1 calc R . .
C243 C 0.4416(6) 0.5930(4) 0.0523(5) 0.061(3) Uani 1 1 d U . .
H24E H 0.4181 0.6303 0.0635 0.073 Uiso 1 1 calc R . .
H24F H 0.5007 0.5937 0.0652 0.073 Uiso 1 1 calc R . .
C244 C 0.4329(7) 0.5817(5) -0.0274(6) 0.089(4) Uani 1 1 d U . .
H24G H 0.4615 0.6110 -0.0548 0.134 Uiso 1 1 calc R . .
H24H H 0.3745 0.5817 -0.0406 0.134 Uiso 1 1 calc R . .
H24I H 0.4571 0.5452 -0.0389 0.134 Uiso 1 1 calc R . .
N3 N 0.0697(4) 0.3169(3) 0.5513(4) 0.0413(18) Uani 1 1 d . . .
C311 C 0.0044(5) 0.3528(4) 0.5882(5) 0.049(2) Uani 1 1 d U . .
H31A H -0.0404 0.3279 0.6050 0.059 Uiso 1 1 calc R . .
H31B H 0.0293 0.3702 0.6317 0.059 Uiso 1 1 calc R . .
C312 C -0.0330(5) 0.3984(4) 0.5429(5) 0.055(2) Uani 1 1 d U . .
H31C H -0.0594 0.3819 0.4996 0.066 Uiso 1 1 calc R . .
H31D H 0.0105 0.4245 0.5265 0.066 Uiso 1 1 calc R . .
C313 C -0.0977(6) 0.4305(4) 0.5879(6) 0.065(3) Uani 1 1 d U . .
H31E H -0.1425 0.4045 0.6014 0.078 Uiso 1 1 calc R . .
H31F H -0.0717 0.4439 0.6332 0.078 Uiso 1 1 calc R . .
C314 C -0.1343(6) 0.4800(4) 0.5486(6) 0.078(4) Uani 1 1 d U . .
H31G H -0.1739 0.4989 0.5803 0.117 Uiso 1 1 calc R . .
H31H H -0.1624 0.4670 0.5047 0.117 Uiso 1 1 calc R . .
H31I H -0.0904 0.5062 0.5353 0.117 Uiso 1 1 calc R . .
C321 C 0.1421(5) 0.3522(4) 0.5250(5) 0.045(2) Uani 1 1 d U . .
H32A H 0.1829 0.3273 0.5016 0.054 Uiso 1 1 calc R . .
H32B H 0.1222 0.3789 0.4880 0.054 Uiso 1 1 calc R . .
C322 C 0.1838(5) 0.3842(4) 0.5840(5) 0.054(2) Uani 1 1 d U . .
H32C H 0.1959 0.3590 0.6252 0.065 Uiso 1 1 calc R . .
H32D H 0.1471 0.4144 0.6015 0.065 Uiso 1 1 calc R . .
C323 C 0.2659(6) 0.4101(5) 0.5544(6) 0.074(3) Uani 1 1 d U . .
H32E H 0.3029 0.3792 0.5397 0.089 Uiso 1 1 calc R . .
H32F H 0.2532 0.4324 0.5107 0.089 Uiso 1 1 calc R . .
C324 C 0.3106(7) 0.4467(5) 0.6075(6) 0.088(4) Uani 1 1 d U . .
H32G H 0.3606 0.4615 0.5849 0.132 Uiso 1 1 calc R . .
H32H H 0.3255 0.4247 0.6503 0.132 Uiso 1 1 calc R . .
H32I H 0.2749 0.4779 0.6220 0.132 Uiso 1 1 calc R . .
C331 C 0.0955(5) 0.2738(4) 0.6057(5) 0.050(2) Uani 1 1 d U . .
H33A H 0.1102 0.2934 0.6511 0.060 Uiso 1 1 calc R . .
H33B H 0.0473 0.2498 0.6163 0.060 Uiso 1 1 calc R . .
C332 C 0.1655(6) 0.2366(4) 0.5856(5) 0.059(3) Uani 1 1 d U . .
H33C H 0.2146 0.2596 0.5744 0.071 Uiso 1 1 calc R . .
H33D H 0.1512 0.2147 0.5419 0.071 Uiso 1 1 calc R . .
C333 C 0.1846(7) 0.1971(4) 0.6481(6) 0.072(3) Uani 1 1 d U . .
H33E H 0.1954 0.2194 0.6923 0.086 Uiso 1 1 calc R . .
H33F H 0.1361 0.1731 0.6574 0.086 Uiso 1 1 calc R . .
C334 C 0.2573(9) 0.1610(6) 0.6325(9) 0.128(6) Uani 1 1 d U . .
H33G H 0.2675 0.1362 0.6738 0.192 Uiso 1 1 calc R . .
H33H H 0.3057 0.1846 0.6242 0.192 Uiso 1 1 calc R . .
H33I H 0.2464 0.1384 0.5892 0.192 Uiso 1 1 calc R . .
C341 C 0.0354(6) 0.2893(4) 0.4832(5) 0.053(2) Uani 1 1 d U . .
H34A H 0.0205 0.3193 0.4486 0.064 Uiso 1 1 calc R . .
H34B H 0.0801 0.2671 0.4608 0.064 Uiso 1 1 calc R . .
C342 C -0.0386(6) 0.2514(5) 0.4924(6) 0.070(3) Uani 1 1 d DU B .
H34C H -0.0217 0.2176 0.5196 0.084 Uiso 1 1 calc R . .
H34D H -0.0805 0.2712 0.5217 0.084 Uiso 1 1 calc R . .
C343 C -0.0761(11) 0.2340(8) 0.4240(9) 0.125(6) Uani 1 1 d DU . .
H34W H -0.0789 0.1926 0.4275 0.150 Uiso 0.4278(16) 1 calc PR A 1
H34X H -0.1338 0.2471 0.4275 0.150 Uiso 0.4278(16) 1 calc PR A 1
H34Y H -0.0943 0.2688 0.3998 0.150 Uiso 0.5722(16) 1 calc PR A 2
H34Z H -0.0307 0.2187 0.3942 0.150 Uiso 0.5722(16) 1 calc PR A 2
C344 C -0.060(2) 0.2418(17) 0.3697(12) 0.205(16) Uani 0.60(2) 1 d PDU B 1
H34E H -0.1055 0.2317 0.3378 0.308 Uiso 0.60(2) 1 calc PR B 1
H34F H -0.0112 0.2193 0.3572 0.308 Uiso 0.60(2) 1 calc PR B 1
H34G H -0.0467 0.2816 0.3637 0.308 Uiso 0.60(2) 1 calc PR B 1
C345 C -0.127(2) 0.2042(19) 0.418(2) 0.171(19) Uani 0.40(2) 1 d PDU B 2
H34H H -0.1418 0.2004 0.3670 0.256 Uiso 0.40(2) 1 calc PR B 2
H34I H -0.1752 0.2180 0.4452 0.256 Uiso 0.40(2) 1 calc PR B 2
H34J H -0.1110 0.1676 0.4375 0.256 Uiso 0.40(2) 1 calc PR B 2

loop_
_atom_site_aniso_label
_atom_site_aniso_U_11
_atom_site_aniso_U_22
_atom_site_aniso_U_33
_atom_site_aniso_U_23
_atom_site_aniso_U_13
_atom_site_aniso_U_12
W1 0.0222(3) 0.0404(3) 0.0529(4) 0.0016(3) 0.0013(2) 0.0083(2)
Zr1 0.0222(3) 0.0404(3) 0.0529(4) 0.0016(3) 0.0013(2) 0.0083(2)
W2 0.03472(18) 0.03255(19) 0.02633(17) -0.00532(13) -0.00100(13) -0.00670(14)
W3 0.03542(18) 0.03182(19) 0.02821(18) 0.00449(13) 0.00543(14) -0.00525(14)
W4 0.04385(19) 0.02689(17) 0.02907(18) -0.00164(14) -0.00791(15) -0.00683(14)
W5 0.03716(18) 0.02898(18) 0.02565(17) 0.00117(13) 0.00699(14) -0.00568(13)
W6 0.0253(2) 0.0405(3) 0.0354(3) -0.0005(2) 0.00323(18) 0.01078(18)
Zr6 0.0253(2) 0.0405(3) 0.0354(3) -0.0005(2) 0.00323(18) 0.01078(18)
O2 0.047(3) 0.032(3) 0.041(3) -0.004(3) 0.010(3) 0.007(3)
O3 0.026(3) 0.055(4) 0.052(4) 0.001(3) 0.015(3) -0.002(3)
O4 0.031(3) 0.053(4) 0.045(4) 0.007(3) -0.013(3) -0.006(3)
O5 0.047(3) 0.026(3) 0.042(3) 0.003(2) -0.004(3) 0.007(2)
O6 0.090(5) 0.045(4) 0.039(4) 0.001(3) 0.017(3) -0.021(4)
O7 0.037(3) 0.030(3) 0.033(3) -0.005(2) 0.004(2) -0.008(2)
O8 0.072(4) 0.046(4) 0.044(4) -0.014(3) -0.003(3) -0.016(3)
O9 0.058(4) 0.038(3) 0.020(3) 0.001(2) 0.005(3) -0.007(3)
O10 0.092(5) 0.063(5) 0.044(4) 0.017(3) 0.012(4) -0.016(4)
O11 0.052(3) 0.033(3) 0.037(3) 0.004(3) 0.001(3) -0.015(3)
O12 0.115(6) 0.038(4) 0.045(4) -0.005(3) -0.020(4) -0.022(4)
O13 0.059(4) 0.035(3) 0.027(3) 0.000(2) -0.002(3) -0.010(3)
O14 0.026(3) 0.051(4) 0.049(4) -0.004(3) 0.017(3) 0.006(3)
O15 0.022(3) 0.054(4) 0.045(4) 0.004(3) -0.004(2) 0.002(3)
O16 0.052(3) 0.041(3) 0.033(3) -0.004(3) -0.011(3) 0.014(3)
O17 0.071(4) 0.033(3) 0.034(3) -0.003(3) 0.014(3) 0.016(3)
O19 0.023(2) 0.023(2) 0.021(2) 0.000(2) 0.002(2) -0.0002(19)
O1 0.051(4) 0.070(5) 0.103(6) 0.014(5) 0.011(4) 0.023(4)
C1 0.029(8) 0.023(8) 0.041(11) 0.001(7) 0.006(7) 0.005(7)
C2 0.051(10) 0.027(9) 0.042(11) -0.002(7) 0.014(9) -0.014(7)
C3 0.119(16) 0.032(11) 0.056(15) 0.019(9) 0.044(13) 0.026(11)
C4 0.065(11) 0.085(16) 0.09(2) 0.072(11) 0.044(12) 0.041(13)
C5 0.043(11) 0.18(3) 0.066(19) 0.014(16) -0.003(12) 0.012(13)
C6 0.035(10) 0.107(18) 0.046(13) -0.029(12) 0.000(9) -0.029(10)
O1A 0.035(4) 0.104(6) 0.085(5) 0.002(5) 0.005(4) 0.030(4)
C1A 0.065(10) 0.081(11) 0.086(14) 0.021(13) -0.001(12) -0.007(8)
C2A 0.085(11) 0.120(13) 0.065(13) -0.011(13) 0.011(12) -0.036(9)
C3A 0.061(9) 0.196(18) 0.026(9) -0.002(15) 0.009(9) -0.025(12)
C4A 0.094(13) 0.21(2) 0.030(10) -0.019(17) 0.021(12) 0.008(11)
C5A 0.109(13) 0.156(16) 0.036(10) 0.001(13) 0.026(13) 0.039(11)
C6A 0.093(10) 0.082(9) 0.028(8) 0.012(9) -0.007(10) 0.008(9)
N1 0.076(6) 0.057(6) 0.049(5) 0.008(4) -0.036(5) -0.014(4)
C111 0.063(7) 0.074(8) 0.094(9) 0.029(6) -0.047(6) -0.019(5)
C112 0.064(7) 0.080(9) 0.136(12) 0.023(7) -0.033(7) -0.003(6)
C113 0.077(10) 0.169(17) 0.168(16) 0.069(12) -0.022(9) 0.022(9)
C114 0.088(11) 0.178(18) 0.23(2) 0.115(15) 0.047(12) 0.056(11)
C121 0.076(7) 0.063(7) 0.050(6) 0.003(5) -0.019(5) -0.010(5)
C122 0.053(6) 0.064(7) 0.060(6) -0.005(5) -0.019(5) 0.000(5)
C123 0.068(7) 0.077(8) 0.075(8) 0.000(6) 0.001(6) -0.021(6)
C124 0.085(9) 0.085(9) 0.100(10) 0.007(7) 0.002(7) -0.022(6)
C131 0.111(8) 0.083(8) 0.036(6) 0.001(6) -0.027(6) -0.045(6)
C132 0.098(9) 0.084(9) 0.069(8) -0.006(6) -0.016(6) -0.028(6)
C133 0.193(16) 0.111(12) 0.105(12) -0.045(9) 0.038(11) -0.062(10)
C134 0.25(2) 0.147(17) 0.156(17) -0.077(13) 0.049(16) -0.089(16)
C141 0.064(6) 0.057(6) 0.045(6) 0.003(5) -0.024(5) -0.007(5)
C142 0.085(8) 0.071(8) 0.057(7) 0.008(5) -0.026(6) -0.016(6)
C143 0.078(8) 0.054(7) 0.086(8) -0.001(5) -0.029(6) -0.008(5)
C144 0.089(9) 0.082(9) 0.115(11) 0.014(7) -0.020(8) -0.021(7)
N2 0.043(4) 0.026(4) 0.042(4) -0.001(3) 0.007(3) -0.002(3)
C211 0.044(4) 0.033(5) 0.044(5) 0.005(4) 0.004(4) -0.004(4)
C212 0.051(4) 0.040(5) 0.047(5) -0.001(4) 0.008(4) -0.001(4)
C213 0.046(5) 0.064(7) 0.084(8) -0.007(6) 0.000(5) -0.001(5)
C214 0.057(5) 0.076(8) 0.065(7) -0.007(6) -0.010(5) 0.003(5)
C221 0.046(5) 0.033(5) 0.055(5) -0.001(4) 0.001(4) 0.000(4)
C222 0.072(7) 0.056(6) 0.050(5) 0.005(4) 0.014(5) -0.016(5)
C223 0.067(7) 0.085(8) 0.045(5) 0.001(5) 0.011(5) -0.008(6)
C224 0.066(7) 0.107(10) 0.065(7) -0.013(6) -0.002(6) -0.017(6)
C231 0.049(4) 0.022(4) 0.051(5) 0.003(4) 0.000(4) 0.007(4)
C232 0.045(5) 0.039(5) 0.091(8) 0.010(5) 0.015(5) 0.006(4)
C233 0.063(6) 0.058(7) 0.073(7) 0.009(5) -0.006(5) 0.018(5)
C234 0.068(7) 0.078(8) 0.095(9) 0.029(6) 0.014(7) 0.017(6)
C241 0.039(5) 0.019(4) 0.060(5) 0.007(4) 0.007(4) -0.001(3)
C242 0.051(5) 0.043(5) 0.053(5) 0.013(4) 0.010(4) 0.007(4)
C243 0.049(6) 0.064(7) 0.069(6) 0.021(5) 0.016(5) 0.010(5)
C244 0.097(9) 0.106(10) 0.065(6) 0.037(7) 0.040(7) 0.026(8)
N3 0.043(4) 0.045(5) 0.036(4) 0.002(3) 0.017(3) 0.002(3)
C311 0.048(5) 0.053(6) 0.048(6) 0.006(4) 0.021(4) 0.010(4)
C312 0.042(5) 0.068(7) 0.055(6) 0.011(5) 0.014(4) 0.008(4)
C313 0.071(7) 0.053(6) 0.071(7) 0.006(5) 0.025(6) 0.014(5)
C314 0.057(6) 0.067(7) 0.110(10) 0.032(7) 0.031(6) 0.015(5)
C321 0.041(5) 0.050(6) 0.045(5) 0.015(4) 0.024(4) 0.001(4)
C322 0.049(5) 0.057(6) 0.057(6) 0.003(5) 0.021(4) -0.001(4)
C323 0.064(7) 0.102(9) 0.056(7) 0.018(6) 0.009(5) -0.023(6)
C324 0.079(8) 0.111(11) 0.074(8) 0.006(7) -0.003(6) -0.039(7)
C331 0.047(5) 0.056(6) 0.047(6) 0.009(5) 0.014(4) 0.001(4)
C332 0.066(7) 0.055(6) 0.057(6) 0.013(5) 0.021(5) 0.004(5)
C333 0.079(8) 0.051(7) 0.086(8) 0.028(6) 0.013(6) 0.015(5)
C334 0.127(12) 0.119(13) 0.138(14) 0.036(11) 0.011(10) 0.054(9)
C341 0.055(6) 0.056(6) 0.049(6) 0.004(5) 0.015(5) 0.011(4)
C342 0.061(7) 0.072(8) 0.077(7) -0.011(6) 0.016(6) -0.011(5)
C343 0.129(14) 0.155(16) 0.090(9) -0.033(12) -0.004(10) -0.042(11)
C344 0.20(3) 0.33(4) 0.087(10) -0.03(3) 0.01(2) -0.18(3)
C345 0.12(3) 0.20(4) 0.18(4) -0.13(3) 0.00(2) -0.05(2)

loop_
_atom_type_symbol
_atom_type_description
_atom_type_scat_dispersion_real
_atom_type_scat_dispersion_imag
_atom_type_scat_source
C C 0.0033 0.0016 'International Tables Vol C Tables 4.2.6.8 and 6.1.1.4'
H H 0.0000 0.0000 'International Tables Vol C Tables 4.2.6.8 and 6.1.1.4'
N N 0.0061 0.0033 'International Tables Vol C Tables 4.2.6.8 and 6.1.1.4'
O O 0.0106 0.0060 'International Tables Vol C Tables 4.2.6.8 and 6.1.1.4'
Zr Zr -2.9673 0.5597 'International Tables Vol C Tables 4.2.6.8 and 6.1.1.4'
W W -0.8490 6.8722 'International Tables Vol C Tables 4.2.6.8 and 6.1.1.4'

loop_
_geom_angle_atom_site_label_1
_geom_angle_atom_site_label_2
_geom_angle_atom_site_label_3
_geom_angle
O2 W1 O3 85.9(2)
O2 W1 O4 151.7(2)
O2 W1 O5 87.1(2)
O2 W1 O19 76.29(18)
O2 W1 O1 105.3(3)
O3 W1 O4 86.9(2)
O3 W1 O5 150.8(2)
O3 W1 O19 75.21(18)
O3 W1 O1 103.9(3)
O4 W1 O5 85.9(2)
O4 W1 O19 75.36(18)
O4 W1 O1 103.0(3)
O5 W1 O19 75.63(18)
O5 W1 O1 105.2(3)
O19 W1 O1 178.2(3)
O2 W2 O7 87.3(2)
O2 W2 O8 102.9(3)
O2 W2 O9 87.6(2)
O2 W2 O15 154.3(2)
O2 W2 O19 77.69(19)
O7 W2 O8 104.7(2)
O7 W2 O9 151.2(2)
O7 W2 O15 86.8(2)
O7 W2 O19 75.26(18)
O8 W2 O9 104.1(3)
O8 W2 O15 102.8(3)
O8 W2 O19 179.4(3)
O9 W2 O15 85.6(2)
O9 W2 O19 75.91(18)
O15 W2 O19 76.63(19)
O3 W3 O9 87.0(2)
O3 W3 O10 104.2(3)
O3 W3 O11 88.1(2)
O3 W3 O16 155.0(2)
O3 W3 O19 77.68(19)
O9 W3 O10 104.5(3)
O9 W3 O11 152.3(2)
O9 W3 O16 86.7(2)
O9 W3 O19 76.47(18)
O10 W3 O11 103.1(3)
O10 W3 O16 100.8(3)
O10 W3 O19 177.9(3)
O11 W3 O16 86.3(2)
O11 W3 O19 75.86(19)
O16 W3 O19 77.3(2)
O4 W4 O11 88.1(2)
O4 W4 O12 104.3(3)
O4 W4 O13 86.8(2)
O4 W4 O17 155.1(2)
O4 W4 O19 77.23(19)
O11 W4 O12 103.8(3)
O11 W4 O13 152.1(2)
O11 W4 O17 86.0(2)
O11 W4 O19 75.59(19)
O12 W4 O13 104.1(3)
O12 W4 O17 100.6(3)
O12 W4 O19 178.3(3)
O13 W4 O17 87.1(2)
O13 W4 O19 76.48(19)
O17 W4 O19 77.9(2)
O5 W5 O6 103.1(3)
O5 W5 O7 86.7(2)
O5 W5 O13 87.8(2)
O5 W5 O14 155.3(2)
O5 W5 O19 77.89(19)
O6 W5 O7 103.7(2)
O6 W5 O13 104.0(3)
O6 W5 O14 101.6(3)
O6 W5 O19 178.8(3)
O7 W5 O13 152.2(2)
O7 W5 O14 86.6(2)
O7 W5 O19 75.63(18)
O13 W5 O14 87.2(2)
O13 W5 O19 76.61(19)
O14 W5 O19 77.42(19)
O14 W6 O15 87.6(2)
O14 W6 O16 151.7(2)
O14 W6 O17 86.8(2)
O14 W6 O19 75.96(18)
O14 W6 O1A 105.0(3)
O15 W6 O16 86.1(2)
O15 W6 O17 151.5(2)
O15 W6 O19 76.01(18)
O15 W6 O1A 104.7(3)
O16 W6 O17 85.7(2)
O16 W6 O19 75.72(19)
O16 W6 O1A 103.3(3)
O17 W6 O19 75.53(19)
O17 W6 O1A 103.7(3)
O19 W6 O1A 178.8(3)
W1 O2 W2 116.3(3)
W1 O3 W3 116.3(2)
W1 O4 W4 116.5(2)
W1 O5 W5 116.2(2)
W2 O7 W5 119.1(2)
W2 O9 W3 117.9(2)
W3 O11 W4 118.3(3)
W4 O13 W5 117.0(3)
W5 O14 W6 117.4(2)
W2 O15 W6 118.1(2)
W3 O16 W6 117.2(3)
W4 O17 W6 116.5(3)
W1 O19 W2 89.75(15)
W1 O19 W3 90.78(15)
W1 O19 W4 90.88(15)
W1 O19 W5 90.30(16)
W1 O19 W6 178.9(2)
W2 O19 W3 89.74(16)
W2 O19 W4 179.4(2)
W2 O19 W5 90.05(15)
W2 O19 W6 89.26(15)
W3 O19 W4 90.27(15)
W3 O19 W5 178.9(2)
W3 O19 W6 89.70(15)
W4 O19 W5 89.93(16)
W4 O19 W6 90.11(15)
W5 O19 W6 89.22(15)
W1 O1 C1 175.0(8)
O1 C1 C2 116.0(9)
O1 C1 C6 124.0(9)
C2 C1 C6 120.0
C1 C2 C3 120.0
C2 C3 C4 120.0
C3 C4 C5 120.0
C4 C5 C6 120.0
C1 C6 C5 120.0
W6 O1A C1A 175.9(8)
O1A C1A C2A 108.0(10)
O1A C1A C6A 131.9(10)
C2A C1A C6A 120.0
C1A C2A C3A 120.0
C2A C3A C4A 120.0
C3A C4A C5A 120.0
C4A C5A C6A 120.0
C1A C6A C5A 120.0
C111 N1 C121 109.6(8)
C111 N1 C131 107.5(8)
C111 N1 C141 112.0(8)
C121 N1 C131 110.6(8)
C121 N1 C141 106.1(7)
C131 N1 C141 111.1(8)
N1 C111 C112 115.3(9)
C111 C112 C113 113.4(12)
C112 C113 C114 117.5(15)
N1 C121 C122 116.4(8)
C121 C122 C123 108.1(8)
C122 C123 C124 109.1(10)
N1 C131 C132 115.5(8)
C131 C132 C133 116.8(11)
C132 C133 C134 110.0(15)
N1 C141 C142 115.2(8)
C141 C142 C143 111.0(8)
C142 C143 C144 113.0(10)
C211 N2 C221 111.1(6)
C211 N2 C231 106.1(6)
C211 N2 C241 109.8(6)
C221 N2 C231 111.4(6)
C221 N2 C241 107.9(6)
C231 N2 C241 110.6(6)
N2 C211 C212 115.3(7)
C211 C212 C213 111.8(7)
C212 C213 C214 114.8(8)
N2 C221 C222 116.7(7)
C221 C222 C223 112.3(8)
C222 C223 C224 115.2(9)
N2 C231 C232 115.5(6)
C231 C232 C233 110.5(7)
C232 C233 C234 115.5(9)
N2 C241 C242 115.8(7)
C241 C242 C243 110.5(8)
C242 C243 C244 111.8(9)
C311 N3 C321 111.6(7)
C311 N3 C331 106.4(6)
C311 N3 C341 110.9(7)
C321 N3 C331 112.1(6)
C321 N3 C341 105.0(6)
C331 N3 C341 111.0(7)
N3 C311 C312 116.1(7)
C311 C312 C313 109.6(8)
C312 C313 C314 113.5(8)
N3 C321 C322 113.6(7)
C321 C322 C323 109.4(7)
C322 C323 C324 114.5(9)
N3 C331 C332 117.2(7)
C331 C332 C333 109.6(8)
C332 C333 C334 112.0(10)
N3 C341 C342 117.1(8)
C341 C342 C343 113.9(10)
C342 C343 C344 132(2)
C342 C343 C345 126(2)
C344 C343 C345 102(3)

loop_
_geom_bond_atom_site_label_1
_geom_bond_atom_site_label_2
_geom_bond_distance
W1 O2 1.996(6)
W1 O3 2.026(6)
W1 O4 2.009(6)
W1 O5 2.013(5)
W1 O19 2.333(4)
W1 O1 1.866(6)
W2 O2 1.895(5)
W2 O7 1.924(5)
W2 O8 1.709(6)
W2 O9 1.935(5)
W2 O15 1.927(5)
W2 O19 2.351(4)
W3 O3 1.885(6)
W3 O9 1.925(5)
W3 O10 1.700(6)
W3 O11 1.922(5)
W3 O16 1.920(5)
W3 O19 2.336(4)
W4 O4 1.901(6)
W4 O11 1.936(5)
W4 O12 1.708(6)
W4 O13 1.940(5)
W4 O17 1.914(6)
W4 O19 2.336(4)
W5 O5 1.885(5)
W5 O6 1.714(6)
W5 O7 1.923(5)
W5 O13 1.933(5)
W5 O14 1.914(5)
W5 O19 2.336(4)
W6 O14 1.952(6)
W6 O15 1.939(6)
W6 O16 1.966(6)
W6 O17 2.002(6)
W6 O19 2.367(4)
W6 O1A 1.808(6)
O1 C1 1.412(11)
C1 C2 1.3900
C1 C6 1.3900
C2 C3 1.3900
C3 C4 1.3900
C4 C5 1.3900
C5 C6 1.3900
O1A C1A 1.378(11)
C1A C2A 1.3900
C1A C6A 1.3900
C2A C3A 1.3900
C3A C4A 1.3900
C4A C5A 1.3900
C5A C6A 1.3900
N1 C111 1.491(12)
N1 C121 1.516(12)
N1 C131 1.537(13)
N1 C141 1.501(11)
C111 C112 1.528(17)
C112 C113 1.501(16)
C113 C114 1.41(2)
C121 C122 1.517(13)
C122 C123 1.514(14)
C123 C124 1.502(14)
C131 C132 1.545(16)
C132 C133 1.595(17)
C133 C134 1.306(19)
C141 C142 1.494(13)
C142 C143 1.556(13)
C143 C144 1.470(14)
N2 C211 1.526(9)
N2 C221 1.499(10)
N2 C231 1.521(9)
N2 C241 1.518(10)
C211 C212 1.527(11)
C212 C213 1.492(12)
C213 C214 1.485(12)
C221 C222 1.522(12)
C222 C223 1.518(13)
C223 C224 1.477(13)
C231 C232 1.519(11)
C232 C233 1.540(12)
C233 C234 1.436(13)
C241 C242 1.510(12)
C242 C243 1.527(12)
C243 C244 1.503(14)
N3 C311 1.526(10)
N3 C321 1.528(10)
N3 C331 1.498(11)
N3 C341 1.525(11)
C311 C312 1.500(12)
C312 C313 1.545(12)
C313 C314 1.508(13)
C321 C322 1.493(12)
C322 C323 1.569(12)
C323 C324 1.501(14)
C331 C332 1.491(12)
C332 C333 1.521(13)
C333 C334 1.492(15)
C341 C342 1.516(13)
C342 C343 1.462(18)
C343 C344 1.06(2)
C343 C345 1.10(2)
